data_4306287
loop_
_publ_author_name
'Karen J. Blackmore'
'Michael B. Sly'
'Mason R. Haneline'
'Joseph W. Ziller'
'Alan F. Heyduk'

_publ_section_title
;
Group IV Imino-Semiquinone Complexes Obtained by Oxidative Addition of
Halogens
;
_journal_name_full 'Inorganic Chemistry'
_journal_page_first 10522
_journal_page_last 10532
_journal_paper_doi 10.1021/ic801127r
_journal_volume 47
_journal_year 2008
_chemical_formula_sum 'C36 H58 Cl2 Hf N2 O2'
_chemical_formula_weight 800.23
_chemical_name_systematic
; 
 ? 
;
_space_group_IT_number 15
_symmetry_cell_setting monoclinic
_symmetry_space_group_name_Hall '-C 2yc'
_symmetry_space_group_name_H-M 'C 1 2/c 1'
_atom_sites_solution_hydrogens geom
_atom_sites_solution_primary direct
_atom_sites_solution_secondary difmap
_audit_creation_method SHELXTL
_cell_angle_alpha 90.00
_cell_angle_beta 94.765(2)
_cell_angle_gamma 90.00
_cell_formula_units_Z 4
_cell_length_a 21.143(2)
_cell_length_b 9.5596(9)
_cell_length_c 18.7268(18)
_cell_measurement_temperature 163(2)
_cell_volume 3772.0(6)
_computing_cell_refinement 'Bruker SMART/SAINT'
_computing_data_collection 'Bruker SMART'
_computing_data_reduction 'Bruker SAINT'
_computing_molecular_graphics 'Bruker SHELXTL'
_computing_publication_material 'Bruker SHELXTL'
_computing_structure_refinement 'Bruker SHELXTL'
_computing_structure_solution 'Bruker SHELXTL'
_diffrn_ambient_temperature 163(2)
_diffrn_measured_fraction_theta_full 0.999
_diffrn_measured_fraction_theta_max 0.999
_diffrn_measurement_device_type 'CCD area detector'
_diffrn_measurement_method 'phi and omega scans'
_diffrn_radiation_monochromator graphite
_diffrn_radiation_source 'normal-focus sealed tube'
_diffrn_radiation_type MoK\a
_diffrn_radiation_wavelength 0.71073
_diffrn_reflns_av_R_equivalents 0.0660
_diffrn_reflns_av_sigmaI/netI 0.0576
_diffrn_reflns_limit_h_max 26
_diffrn_reflns_limit_h_min -27
_diffrn_reflns_limit_k_max 12
_diffrn_reflns_limit_k_min -12
_diffrn_reflns_limit_l_max 24
_diffrn_reflns_limit_l_min -23
_diffrn_reflns_number 19066
_diffrn_reflns_theta_full 27.10
_diffrn_reflns_theta_max 27.10
_diffrn_reflns_theta_min 1.93
_diffrn_standards_decay_% '< 1.0'
_diffrn_standards_interval_count 'initial 50 frames recollected'
_diffrn_standards_number '50 frames'
_exptl_absorpt_coefficient_mu 2.939
_exptl_absorpt_correction_T_max 0.8434
_exptl_absorpt_correction_T_min 0.5270
_exptl_absorpt_correction_type multi-scan
_exptl_absorpt_process_details 'Bruker SADABS'
_exptl_crystal_colour green
_exptl_crystal_density_diffrn 1.409
_exptl_crystal_density_meas ?
_exptl_crystal_density_method 'not measured'
_exptl_crystal_description irregular
_exptl_crystal_F_000 1640
_exptl_crystal_size_max 0.25
_exptl_crystal_size_mid 0.08
_exptl_crystal_size_min 0.06
_refine_diff_density_max 1.527
_refine_diff_density_min -0.809
_refine_diff_density_rms 0.125
_refine_ls_extinction_method none
_refine_ls_goodness_of_fit_ref 1.067
_refine_ls_hydrogen_treatment constr
_refine_ls_matrix_type full
_refine_ls_number_parameters 235
_refine_ls_number_reflns 4153
_refine_ls_number_restraints 0
_refine_ls_restrained_S_all 1.067
_refine_ls_R_factor_all 0.0583
_refine_ls_R_factor_gt 0.0336
_refine_ls_shift/su_max 0.000
_refine_ls_shift/su_mean 0.000
_refine_ls_structure_factor_coef Fsqd
_refine_ls_weighting_details 'calc w=1/[\s^2^(Fo^2^)+(0.0242P)^2^+5.5110P] where P=(Fo^2^+2Fc^2^)/3'
_refine_ls_weighting_scheme calc
_refine_ls_wR_factor_gt 0.0620
_refine_ls_wR_factor_ref 0.0697
_reflns_number_gt 3285
_reflns_number_total 4153
_reflns_threshold_expression >2sigma(I)
_cod_data_source_file ic801127r_si_002_5.cif
_cod_data_source_block afh51
_cod_depositor_comments
;
The following automatic conversions were performed:
'_symmetry_cell_setting' value 'Monoclinic' changed to 'monoclinic'
according to '/home/saulius/struct/CIF-dictionaries/cif_core.dic'
dictionary named 'cif_core.dic' version 2.4.1 from 2010-06-29.

Automatic conversion script
Id: cif_fix_enum 1527 2010-12-29 10:47:43Z saulius 

The following automatic conversions were performed:

'_exptl_crystal_density_meas' value 'n/a' was changed to '?' - the
value is perceived as not measured.

Automatic conversion script
Id: cif_fix_values 3008 2015-01-20 13:52:24Z robertas 
;
_cod_database_code 4306287

loop_
_symmetry_equiv_pos_as_xyz
'x, y, z'
'-x, y, -z+1/2'
'x+1/2, y+1/2, z'
'-x+1/2, y+1/2, -z+1/2'
'-x, -y, -z'
'x, -y, z-1/2'
'-x+1/2, -y+1/2, -z'
'x+1/2, -y+1/2, z-1/2'

loop_
_atom_site_label
_atom_site_type_symbol
_atom_site_fract_x
_atom_site_fract_y
_atom_site_fract_z
_atom_site_U_iso_or_equiv
_atom_site_adp_type
_atom_site_occupancy
_atom_site_symmetry_multiplicity
_atom_site_calc_flag
_atom_site_refinement_flags
_atom_site_disorder_assembly
_atom_site_disorder_group
Hf1 Hf 0.5000 0.97487(2) 0.7500 0.02596(9) Uani 1 2 d S . .
Cl1 Cl 0.42416(7) 1.15765(12) 0.77715(7) 0.0515(3) Uani 1 1 d . . .
O1 O 0.54603(12) 0.8260(2) 0.69322(12) 0.0228(6) Uani 1 1 d . . .
N1 N 0.57823(16) 0.8887(3) 0.82523(15) 0.0256(7) Uani 1 1 d . . .
C1 C 0.58780(19) 0.7413(4) 0.72705(19) 0.0237(9) Uani 1 1 d . . .
C2 C 0.60825(18) 0.7779(4) 0.80069(19) 0.0224(8) Uani 1 1 d . . .
C3 C 0.65650(19) 0.6955(4) 0.8368(2) 0.0271(9) Uani 1 1 d . . .
H3A H 0.6731 0.7223 0.8835 0.033 Uiso 1 1 calc R . .
C4 C 0.67973(19) 0.5785(4) 0.8065(2) 0.0281(9) Uani 1 1 d . A .
C5 C 0.65526(19) 0.5421(4) 0.7356(2) 0.0278(9) Uani 1 1 d . . .
H5A H 0.6707 0.4591 0.7152 0.033 Uiso 1 1 calc R . .
C6 C 0.61089(18) 0.6192(4) 0.69500(19) 0.0219(8) Uani 1 1 d . . .
C7 C 0.5941(2) 0.9505(4) 0.8984(2) 0.0346(10) Uani 1 1 d . . .
C8 C 0.6613(2) 1.0103(5) 0.9022(2) 0.0499(13) Uani 1 1 d . . .
H8A H 0.6650 1.0751 0.8622 0.075 Uiso 1 1 calc R . .
H8B H 0.6919 0.9339 0.8992 0.075 Uiso 1 1 calc R . .
H8C H 0.6702 1.0603 0.9476 0.075 Uiso 1 1 calc R . .
C9 C 0.5465(3) 1.0700(5) 0.9050(2) 0.0497(14) Uani 1 1 d . . .
H9A H 0.5032 1.0326 0.8995 0.075 Uiso 1 1 calc R . .
H9B H 0.5518 1.1397 0.8676 0.075 Uiso 1 1 calc R . .
H9C H 0.5541 1.1140 0.9522 0.075 Uiso 1 1 calc R . .
C10 C 0.5851(2) 0.8469(4) 0.9587(2) 0.0380(11) Uani 1 1 d . . .
H10A H 0.5419 0.8090 0.9532 0.057 Uiso 1 1 calc R . .
H10B H 0.5919 0.8948 1.0050 0.057 Uiso 1 1 calc R . .
H10C H 0.6158 0.7703 0.9568 0.057 Uiso 1 1 calc R . .
C11 C 0.5856(2) 0.5747(4) 0.61936(19) 0.0264(9) Uani 1 1 d . . .
C12 C 0.51456(19) 0.5393(4) 0.6204(2) 0.0334(10) Uani 1 1 d . . .
H12A H 0.5096 0.4598 0.6525 0.050 Uiso 1 1 calc R . .
H12B H 0.4970 0.5152 0.5719 0.050 Uiso 1 1 calc R . .
H12C H 0.4919 0.6205 0.6376 0.050 Uiso 1 1 calc R . .
C13 C 0.6196(2) 0.4449(4) 0.5935(2) 0.0381(11) Uani 1 1 d . . .
H13A H 0.6117 0.3653 0.6245 0.057 Uiso 1 1 calc R . .
H13B H 0.6653 0.4631 0.5953 0.057 Uiso 1 1 calc R . .
H13C H 0.6035 0.4234 0.5441 0.057 Uiso 1 1 calc R . .
C14 C 0.5954(2) 0.6927(4) 0.5650(2) 0.0326(10) Uani 1 1 d . . .
H14A H 0.6409 0.7117 0.5641 0.049 Uiso 1 1 calc R . .
H14B H 0.5737 0.7775 0.5793 0.049 Uiso 1 1 calc R . .
H14C H 0.5780 0.6636 0.5172 0.049 Uiso 1 1 calc R . .
C15 C 0.7283(2) 0.4843(5) 0.8484(2) 0.0383(11) Uani 1 1 d . . .
C16 C 0.6939(5) 0.4090(12) 0.9092(6) 0.048(3) Uani 0.67(2) 1 d P A 1
H16A H 0.6586 0.3528 0.8875 0.073 Uiso 0.67(2) 1 calc PR A 1
H16B H 0.6776 0.4792 0.9411 0.073 Uiso 0.67(2) 1 calc PR A 1
H16C H 0.7241 0.3480 0.9368 0.073 Uiso 0.67(2) 1 calc PR A 1
C17 C 0.7828(7) 0.5621(17) 0.8813(9) 0.067(4) Uani 0.67(2) 1 d P A 1
H17A H 0.7682 0.6324 0.9143 0.101 Uiso 0.67(2) 1 calc PR A 1
H17B H 0.8048 0.6088 0.8438 0.101 Uiso 0.67(2) 1 calc PR A 1
H17C H 0.8121 0.4974 0.9078 0.101 Uiso 0.67(2) 1 calc PR A 1
C18 C 0.7530(7) 0.3634(17) 0.8027(5) 0.072(5) Uani 0.67(2) 1 d P A 1
H18A H 0.7801 0.3011 0.8335 0.108 Uiso 0.67(2) 1 calc PR A 1
H18B H 0.7777 0.4024 0.7653 0.108 Uiso 0.67(2) 1 calc PR A 1
H18C H 0.7169 0.3105 0.7803 0.108 Uiso 0.67(2) 1 calc PR A 1
C16B C 0.6992(12) 0.366(2) 0.8691(17) 0.067(9) Uani 0.33(2) 1 d P A 2
H16D H 0.7303 0.3056 0.8959 0.100 Uiso 0.33(2) 1 calc PR A 2
H16E H 0.6808 0.3156 0.8267 0.100 Uiso 0.33(2) 1 calc PR A 2
H16F H 0.6654 0.3905 0.8997 0.100 Uiso 0.33(2) 1 calc PR A 2
C17B C 0.7620(16) 0.571(3) 0.9122(15) 0.061(8) Uani 0.33(2) 1 d P A 2
H17D H 0.7313 0.5930 0.9470 0.091 Uiso 0.33(2) 1 calc PR A 2
H17E H 0.7787 0.6585 0.8936 0.091 Uiso 0.33(2) 1 calc PR A 2
H17F H 0.7970 0.5164 0.9355 0.091 Uiso 0.33(2) 1 calc PR A 2
C18B C 0.7845(13) 0.468(4) 0.7985(11) 0.084(10) Uani 0.33(2) 1 d P A 2
H18D H 0.8162 0.4029 0.8207 0.126 Uiso 0.33(2) 1 calc PR A 2
H18E H 0.8043 0.5592 0.7921 0.126 Uiso 0.33(2) 1 calc PR A 2
H18F H 0.7680 0.4312 0.7518 0.126 Uiso 0.33(2) 1 calc PR A 2

loop_
_atom_site_aniso_label
_atom_site_aniso_U_11
_atom_site_aniso_U_22
_atom_site_aniso_U_33
_atom_site_aniso_U_23
_atom_site_aniso_U_13
_atom_site_aniso_U_12
Hf1 0.03952(16) 0.01717(12) 0.02196(13) 0.000 0.00719(10) 0.000
Cl1 0.0719(10) 0.0338(6) 0.0503(7) -0.0057(5) 0.0143(7) 0.0182(6)
O1 0.0297(16) 0.0237(14) 0.0146(13) -0.0005(10) 0.0001(11) 0.0026(11)
N1 0.033(2) 0.0277(18) 0.0158(16) -0.0027(13) 0.0022(14) -0.0072(15)
C1 0.025(2) 0.026(2) 0.020(2) 0.0007(15) 0.0032(17) -0.0041(17)
C2 0.024(2) 0.028(2) 0.0154(19) -0.0030(15) 0.0023(16) -0.0085(17)
C3 0.024(2) 0.041(2) 0.016(2) -0.0035(16) -0.0029(17) -0.0029(18)
C4 0.024(2) 0.039(2) 0.021(2) 0.0043(16) 0.0033(18) 0.0004(18)
C5 0.029(2) 0.033(2) 0.022(2) -0.0004(17) 0.0064(17) 0.0023(19)
C6 0.024(2) 0.023(2) 0.0194(19) 0.0001(14) 0.0065(16) -0.0010(16)
C7 0.049(3) 0.038(3) 0.017(2) -0.0120(16) -0.0012(19) -0.007(2)
C8 0.070(4) 0.049(3) 0.029(2) -0.012(2) -0.003(2) -0.030(3)
C9 0.082(4) 0.038(3) 0.029(2) -0.0169(19) 0.005(3) -0.001(2)
C10 0.048(3) 0.049(3) 0.017(2) -0.0068(18) 0.004(2) -0.007(2)
C11 0.040(3) 0.025(2) 0.0139(19) -0.0012(14) 0.0009(17) 0.0033(17)
C12 0.037(3) 0.036(2) 0.026(2) -0.0073(18) -0.0061(18) -0.007(2)
C13 0.053(3) 0.035(3) 0.026(2) -0.0075(17) 0.000(2) 0.011(2)
C14 0.048(3) 0.032(2) 0.018(2) -0.0032(16) 0.0054(19) 0.001(2)
C15 0.029(2) 0.059(3) 0.026(2) 0.000(2) -0.0001(18) 0.010(2)
C16 0.056(6) 0.050(6) 0.039(6) 0.017(4) 0.006(5) 0.017(5)
C17 0.042(8) 0.073(8) 0.083(11) 0.021(8) -0.022(7) -0.003(6)
C18 0.081(9) 0.102(10) 0.031(5) -0.004(5) -0.010(5) 0.072(8)
C16B 0.068(16) 0.049(12) 0.08(2) 0.017(12) -0.046(15) -0.006(11)
C17B 0.06(2) 0.066(13) 0.052(16) -0.001(13) -0.045(12) 0.013(13)
C18B 0.065(16) 0.12(2) 0.068(13) 0.006(15) 0.010(11) 0.058(17)

loop_
_atom_type_symbol
_atom_type_description
_atom_type_scat_dispersion_real
_atom_type_scat_dispersion_imag
_atom_type_scat_source
C C 0.0033 0.0016 'International Tables Vol C Tables 4.2.6.8 and 6.1.1.4'
H H 0.0000 0.0000 'International Tables Vol C Tables 4.2.6.8 and 6.1.1.4'
N N 0.0061 0.0033 'International Tables Vol C Tables 4.2.6.8 and 6.1.1.4'
O O 0.0106 0.0060 'International Tables Vol C Tables 4.2.6.8 and 6.1.1.4'
Cl Cl 0.1484 0.1585 'International Tables Vol C Tables 4.2.6.8 and 6.1.1.4'
Hf Hf -0.5830 6.1852 'International Tables Vol C Tables 4.2.6.8 and 6.1.1.4'

loop_
_geom_angle_atom_site_label_1
_geom_angle_atom_site_label_2
_geom_angle_atom_site_label_3
_geom_angle
_geom_angle_site_symmetry_1
_geom_angle_site_symmetry_3
_geom_angle_publ_flag
O1 Hf1 O1 93.03(13) . 2_656 ?
O1 Hf1 N1 77.16(11) . 2_656 ?
O1 Hf1 N1 73.48(10) 2_656 2_656 ?
O1 Hf1 N1 73.48(10) . . ?
O1 Hf1 N1 77.16(11) 2_656 . ?
N1 Hf1 N1 136.81(15) 2_656 . ?
O1 Hf1 Cl1 160.14(7) . . ?
O1 Hf1 Cl1 92.28(8) 2_656 . ?
N1 Hf1 Cl1 86.05(8) 2_656 . ?
N1 Hf1 Cl1 126.38(8) . . ?
O1 Hf1 Cl1 92.28(8) . 2_656 ?
O1 Hf1 Cl1 160.13(7) 2_656 2_656 ?
N1 Hf1 Cl1 126.38(8) 2_656 2_656 ?
N1 Hf1 Cl1 86.05(8) . 2_656 ?
Cl1 Hf1 Cl1 89.16(6) . 2_656 ?
C1 O1 Hf1 120.0(2) . . ?
C2 N1 C7 123.3(3) . . ?
C2 N1 Hf1 115.0(2) . . ?
C7 N1 Hf1 121.7(2) . . ?
O1 C1 C6 122.8(3) . . ?
O1 C1 C2 116.2(3) . . ?
C6 C1 C2 121.0(3) . . ?
N1 C2 C3 128.4(3) . . ?
N1 C2 C1 113.9(3) . . ?
C3 C2 C1 117.7(3) . . ?
C4 C3 C2 121.8(4) . . ?
C3 C4 C5 118.2(4) . . ?
C3 C4 C15 121.1(4) . . ?
C5 C4 C15 120.6(4) . . ?
C6 C5 C4 124.3(4) . . ?
C5 C6 C1 116.8(3) . . ?
C5 C6 C11 122.2(3) . . ?
C1 C6 C11 120.9(3) . . ?
N1 C7 C10 112.8(3) . . ?
N1 C7 C8 109.0(3) . . ?
C10 C7 C8 112.4(4) . . ?
N1 C7 C9 105.5(3) . . ?
C10 C7 C9 107.5(4) . . ?
C8 C7 C9 109.4(4) . . ?
C6 C11 C13 112.4(3) . . ?
C6 C11 C12 108.3(3) . . ?
C13 C11 C12 108.0(3) . . ?
C6 C11 C14 110.5(3) . . ?
C13 C11 C14 106.9(3) . . ?
C12 C11 C14 110.7(3) . . ?
C16B C15 C17 131.4(10) . . ?
C16B C15 C4 109.6(9) . . ?
C17 C15 C4 112.8(7) . . ?
C16B C15 C18 73.7(13) . . ?
C17 C15 C18 108.7(7) . . ?
C4 C15 C18 113.3(4) . . ?
C16B C15 C16 33.5(12) . . ?
C17 C15 C16 108.9(7) . . ?
C4 C15 C16 108.0(5) . . ?
C18 C15 C16 104.8(7) . . ?
C16B C15 C17B 114.2(14) . . ?
C17 C15 C17B 28.7(11) . . ?
C4 C15 C17B 108.7(11) . . ?
C18 C15 C17B 131.1(11) . . ?
C16 C15 C17B 84.3(12) . . ?
C16B C15 C18B 117.8(14) . . ?
C17 C15 C18B 72.2(12) . . ?
C4 C15 C18B 105.1(9) . . ?
C18 C15 C18B 45.3(11) . . ?
C16 C15 C18B 142.9(12) . . ?
C17B C15 C18B 100.7(14) . . ?

loop_
_geom_bond_atom_site_label_1
_geom_bond_atom_site_label_2
_geom_bond_distance
_geom_bond_site_symmetry_2
_geom_bond_publ_flag
Hf1 O1 2.067(2) . ?
Hf1 O1 2.067(2) 2_656 ?
Hf1 N1 2.239(3) 2_656 ?
Hf1 N1 2.239(3) . ?
Hf1 Cl1 2.4531(11) . ?
Hf1 Cl1 2.4531(12) 2_656 ?
O1 C1 1.321(4) . ?
N1 C2 1.335(5) . ?
N1 C7 1.504(4) . ?
C1 C6 1.417(5) . ?
C1 C2 1.453(5) . ?
C2 C3 1.416(5) . ?
C3 C4 1.364(5) . ?
C4 C5 1.426(5) . ?
C4 C15 1.532(6) . ?
C5 C6 1.372(5) . ?
C6 C11 1.532(5) . ?
C7 C10 1.527(6) . ?
C7 C8 1.528(6) . ?
C7 C9 1.534(6) . ?
C11 C13 1.533(5) . ?
C11 C12 1.541(6) . ?
C11 C14 1.544(5) . ?
C15 C16B 1.36(2) . ?
C15 C17 1.465(16) . ?
C15 C18 1.555(10) . ?
C15 C16 1.575(10) . ?
C15 C17B 1.58(3) . ?
C15 C18B 1.58(2) . ?
